data_1503954
loop_
_publ_author_name
'Xiao, Jian'
'Loh, Teck-Peng'

_publ_section_title
;
 Design, synthesis and optical resolution of new bifunctional ligand:
 1,1'-dimethyl-octahydro-8,8'-biquinoline-7,7'-diol.
;
_journal_issue 13
_journal_name_full 'Organic letters'
_journal_page_first 2876
_journal_page_last 2879
_journal_paper_doi 10.1021/ol900790z
_journal_volume 11
_journal_year 2009
_chemical_formula_moiety 'C18 H20 N2 O2'
_chemical_formula_sum 'C18 H20 N2 O2'
_chemical_formula_weight 296.36
_chemical_name_systematic
;

 ?

;
_space_group_IT_number 15
_symmetry_cell_setting monoclinic
_symmetry_space_group_name_Hall '-C 2yc'
_symmetry_space_group_name_H-M 'C 1 2/c 1'
_atom_sites_solution_hydrogens geom
_atom_sites_solution_primary direct
_atom_sites_solution_secondary difmap
_audit_creation_method SHELXL-97
_cell_angle_alpha 90.00
_cell_angle_beta 97.350(2)
_cell_angle_gamma 90.00
_cell_formula_units_Z 4
_cell_length_a 20.4836(11)
_cell_length_b 4.6090(2)
_cell_length_c 15.6300(9)
_cell_measurement_reflns_used 4635
_cell_measurement_temperature 173(2)
_cell_measurement_theta_max 30.40
_cell_measurement_theta_min 2.53
_cell_volume 1463.49(13)
_computing_cell_refinement 'Bruker SMART'
_computing_data_collection 'Bruker SMART'
_computing_data_reduction 'Bruker SAINT'
_computing_molecular_graphics 'Bruker SHELXTL'
_computing_publication_material 'Bruker SHELXTL'
_computing_structure_refinement 'SHELXL-97 (Sheldrick, 1997)'
_computing_structure_solution 'SHELXS-97 (Sheldrick, 1990)'
_diffrn_ambient_temperature 173(2)
_diffrn_measured_fraction_theta_full 0.996
_diffrn_measured_fraction_theta_max 0.996
_diffrn_measurement_device_type 'CCD area detector'
_diffrn_measurement_method 'phi and omega scans'
_diffrn_radiation_monochromator graphite
_diffrn_radiation_source 'fine-focus sealed tube'
_diffrn_radiation_type MoK\a
_diffrn_radiation_wavelength 0.71073
_diffrn_reflns_av_R_equivalents 0.0322
_diffrn_reflns_av_sigmaI/netI 0.0252
_diffrn_reflns_limit_h_max 28
_diffrn_reflns_limit_h_min -28
_diffrn_reflns_limit_k_max 6
_diffrn_reflns_limit_k_min -6
_diffrn_reflns_limit_l_max 22
_diffrn_reflns_limit_l_min -22
_diffrn_reflns_number 12938
_diffrn_reflns_theta_full 30.55
_diffrn_reflns_theta_max 30.55
_diffrn_reflns_theta_min 2.00
_exptl_absorpt_coefficient_mu 0.088
_exptl_absorpt_correction_T_max 0.9825
_exptl_absorpt_correction_T_min 0.9739
_exptl_absorpt_correction_type multi-scan
_exptl_absorpt_process_details sadabs
_exptl_crystal_colour colourless
_exptl_crystal_density_diffrn 1.345
_exptl_crystal_density_method 'not measured'
_exptl_crystal_description prism
_exptl_crystal_F_000 632
_exptl_crystal_size_max 0.30
_exptl_crystal_size_mid 0.25
_exptl_crystal_size_min 0.20
_refine_diff_density_max 0.425
_refine_diff_density_min -0.177
_refine_diff_density_rms 0.059
_refine_ls_extinction_method none
_refine_ls_goodness_of_fit_ref 1.073
_refine_ls_hydrogen_treatment mixed
_refine_ls_matrix_type full
_refine_ls_number_parameters 129
_refine_ls_number_reflns 2234
_refine_ls_number_restraints 62
_refine_ls_restrained_S_all 1.059
_refine_ls_R_factor_all 0.0554
_refine_ls_R_factor_gt 0.0470
_refine_ls_shift/su_max 0.000
_refine_ls_shift/su_mean 0.000
_refine_ls_structure_factor_coef Fsqd
_refine_ls_weighting_details 'calc w=1/[\s^2^(Fo^2^)+(0.0780P)^2^+0.7701P] where P=(Fo^2^+2Fc^2^)/3'
_refine_ls_weighting_scheme calc
_refine_ls_wR_factor_gt 0.1313
_refine_ls_wR_factor_ref 0.1442
_reflns_number_gt 1855
_reflns_number_total 2234
_reflns_threshold_expression >2sigma(I)
_cod_data_source_file ol900790z_si_001.cif
_cod_data_source_block ltp76
_cod_depositor_comments
;
The following automatic conversions were performed:

'_symmetry_cell_setting' value 'Monoclinic' changed to 'monoclinic'
according to /home/saulius/struct/CIF-dictionaries/cif_core.dic
dictionary named 'cif_core.dic' version 2.4.2 from 2011-04-26.

Automatic conversion script
Id: cif_fix_values 1715 2011-07-08 13:25:40Z adriana 
;
_cod_original_sg_symbol_H-M C2/c
_cod_database_code 1503954

loop_
_symmetry_equiv_pos_as_xyz
'x, y, z'
'-x, y, -z+1/2'
'x+1/2, y+1/2, z'
'-x+1/2, y+1/2, -z+1/2'
'-x, -y, -z'
'x, -y, z-1/2'
'-x+1/2, -y+1/2, -z'
'x+1/2, -y+1/2, z-1/2'

loop_
_atom_site_label
_atom_site_type_symbol
_atom_site_fract_x
_atom_site_fract_y
_atom_site_fract_z
_atom_site_U_iso_or_equiv
_atom_site_adp_type
_atom_site_occupancy
_atom_site_symmetry_multiplicity
_atom_site_calc_flag
_atom_site_refinement_flags
_atom_site_disorder_assembly
_atom_site_disorder_group
C1 C 0.46329(4) 0.2095(2) 0.24970(6) 0.0180(2) Uani 1 1 d . . .
C2 C 0.43443(5) 0.0809(2) 0.31756(6) 0.0210(2) Uani 1 1 d . . .
C3 C 0.36637(5) 0.0524(3) 0.31353(7) 0.0271(2) Uani 1 1 d . . .
H3 H 0.3478 -0.0404 0.3590 0.032 Uiso 1 1 calc R . .
C4 C 0.32600(5) 0.1598(3) 0.24289(7) 0.0270(2) Uani 1 1 d . . .
H4 H 0.2797 0.1381 0.2403 0.032 Uiso 1 1 calc R . .
C5 C 0.35163(5) 0.2988(2) 0.17550(6) 0.0233(2) Uani 1 1 d . A .
C6 C 0.42032(4) 0.3214(2) 0.17904(6) 0.0194(2) Uani 1 1 d . A .
C7 C 0.40716(19) 0.5045(11) 0.0272(2) 0.0260(7) Uani 0.407(4) 1 d PU A 1
H7A H 0.3987 0.3262 -0.0078 0.031 Uiso 0.407(4) 1 calc PR A 1
H7B H 0.4295 0.6469 -0.0066 0.031 Uiso 0.407(4) 1 calc PR A 1
C8 C 0.34281(13) 0.6288(8) 0.04890(19) 0.0296(8) Uani 0.407(4) 1 d PU A 1
H8A H 0.3519 0.8102 0.0822 0.035 Uiso 0.407(4) 1 calc PR A 1
H8B H 0.3145 0.6781 -0.0053 0.035 Uiso 0.407(4) 1 calc PR A 1
C7A C 0.40488(13) 0.6163(7) 0.04531(19) 0.0288(5) Uani 0.593(4) 1 d PU A 2
H7A1 H 0.4263 0.6505 -0.0071 0.035 Uiso 0.593(4) 1 calc PR A 2
H7A2 H 0.3967 0.8068 0.0712 0.035 Uiso 0.593(4) 1 calc PR A 2
C8A C 0.34010(9) 0.4583(5) 0.02134(12) 0.0273(6) Uani 0.593(4) 1 d PU A 2
H8A1 H 0.3116 0.5707 -0.0227 0.033 Uiso 0.593(4) 1 calc PR A 2
H8A2 H 0.3483 0.2658 -0.0032 0.033 Uiso 0.593(4) 1 calc PR A 2
C9 C 0.30641(5) 0.4222(3) 0.10030(7) 0.0320(3) Uani 1 1 d . . .
H9C H 0.2681 0.2915 0.0868 0.038 Uiso 0.593(4) 1 calc PR A 2
H9D H 0.2898 0.6130 0.1169 0.038 Uiso 0.593(4) 1 calc PR A 2
H9A H 0.2877 0.2650 0.0638 0.038 Uiso 0.407(4) 1 d PR A 1
H9B H 0.2705 0.5252 0.1217 0.038 Uiso 0.407(4) 1 d PR A 1
N1 N 0.44908(4) 0.4370(2) 0.10853(5) 0.0235(2) Uani 1 1 d D . .
H1N H 0.4878(14) 0.528(9) 0.124(4) 0.028 Uiso 0.407(4) 1 d PD A 1
H1NA H 0.4787(11) 0.574(6) 0.128(3) 0.028 Uiso 0.593(4) 1 d PD A 2
O1 O 0.47220(4) -0.02910(18) 0.38929(5) 0.0259(2) Uani 1 1 d D . .
H1 H 0.5020(8) 0.109(4) 0.4059(12) 0.057(5) Uiso 1 1 d D . .

loop_
_atom_site_aniso_label
_atom_site_aniso_U_11
_atom_site_aniso_U_22
_atom_site_aniso_U_33
_atom_site_aniso_U_23
_atom_site_aniso_U_13
_atom_site_aniso_U_12
C1 0.0186(4) 0.0184(4) 0.0169(4) -0.0002(3) 0.0028(3) -0.0008(3)
C2 0.0241(4) 0.0209(4) 0.0186(4) 0.0020(3) 0.0052(3) 0.0023(3)
C3 0.0256(5) 0.0318(6) 0.0257(5) 0.0059(4) 0.0107(4) -0.0008(4)
C4 0.0199(4) 0.0337(6) 0.0283(5) 0.0019(4) 0.0067(4) -0.0032(4)
C5 0.0189(4) 0.0287(5) 0.0217(4) 0.0010(4) 0.0007(3) -0.0030(4)
C6 0.0193(4) 0.0217(4) 0.0170(4) 0.0012(3) 0.0015(3) -0.0042(3)
C7 0.0287(14) 0.034(2) 0.0150(14) 0.0039(13) 0.0007(10) 0.0001(15)
C8 0.0294(13) 0.0341(18) 0.0237(12) 0.0015(12) -0.0021(9) 0.0056(11)
C7A 0.0268(10) 0.0350(14) 0.0231(12) 0.0081(10) -0.0027(8) -0.0045(11)
C8A 0.0250(8) 0.0358(13) 0.0194(8) 0.0026(8) -0.0039(6) -0.0030(7)
C9 0.0203(5) 0.0469(7) 0.0271(5) 0.0055(5) -0.0031(4) -0.0024(4)
N1 0.0199(4) 0.0308(5) 0.0190(4) 0.0071(3) -0.0007(3) -0.0071(3)
O1 0.0305(4) 0.0275(4) 0.0200(4) 0.0068(3) 0.0044(3) 0.0051(3)

loop_
_atom_type_symbol
_atom_type_description
_atom_type_scat_dispersion_real
_atom_type_scat_dispersion_imag
_atom_type_scat_source
C C 0.0033 0.0016 'International Tables Vol C Tables 4.2.6.8 and 6.1.1.4'
H H 0.0000 0.0000 'International Tables Vol C Tables 4.2.6.8 and 6.1.1.4'
N N 0.0061 0.0033 'International Tables Vol C Tables 4.2.6.8 and 6.1.1.4'
O O 0.0106 0.0060 'International Tables Vol C Tables 4.2.6.8 and 6.1.1.4'

loop_
_geom_angle_atom_site_label_1
_geom_angle_atom_site_label_2
_geom_angle_atom_site_label_3
_geom_angle
_geom_angle_site_symmetry_3
C2 C1 C6 117.42(8) .
C2 C1 C1 120.74(9) 2_655
C6 C1 C1 121.72(9) 2_655
O1 C2 C3 117.21(9) .
O1 C2 C1 121.48(9) .
C3 C2 C1 121.28(9) .
C4 C3 C2 119.64(9) .
C3 C4 C5 121.59(9) .
C4 C5 C6 118.49(9) .
C4 C5 C9 120.58(9) .
C6 C5 C9 120.93(9) .
C5 C6 C1 121.50(8) .
C5 C6 N1 120.70(8) .
C1 C6 N1 117.61(8) .
N1 C7 C8 108.4(3) .
C9 C8 C7 112.6(3) .
N1 C7A C8A 109.5(2) .
C9 C8A C7A 109.29(19) .
C8A C9 C8 34.66(14) .
C8A C9 C5 112.42(10) .
C8 C9 C5 110.93(12) .
C6 N1 C7 119.69(17) .
C6 N1 C7A 116.31(13) .
C7 N1 C7A 22.97(13) .

loop_
_geom_bond_atom_site_label_1
_geom_bond_atom_site_label_2
_geom_bond_distance
_geom_bond_site_symmetry_2
C1 C2 1.4093(13) .
C1 C6 1.4184(13) .
C1 C1 1.5027(17) 2_655
C2 O1 1.3750(12) .
C2 C3 1.3936(14) .
C3 C4 1.3837(15) .
C4 C5 1.3920(14) .
C5 C6 1.4048(13) .
C5 C9 1.5112(14) .
C6 N1 1.4185(12) .
C7 N1 1.473(4) .
C7 C8 1.515(5) .
C8 C9 1.504(3) .
C7A N1 1.500(3) .
C7A C8A 1.518(3) .
C8A C9 1.498(2) .
